data_4126580
loop_
_publ_author_name
'Huang, Chung-Yang'
'Bonasera, Aurelio'
'Hristov, Lachezar'
'Garmshausen, Yves'
'Schmidt, Bernd M.'
'Jacquemin, Denis'
'Hecht, Stefan'

_publ_section_title
;
 N,N&#x2032;-Disubstituted Indigos as Readily Available Red-Light
 Photoswitches with Tunable Thermal Half-Lives
;
_journal_name_full 'Journal of the American Chemical Society'
_journal_paper_doi 10.1021/jacs.7b08726
_journal_year 2017
_chemical_formula_moiety 'C28 H18 N2 O2'
_chemical_formula_sum 'C28 H18 N2 O2'
_chemical_formula_weight 414.44
_space_group_crystal_system orthorhombic
_space_group_IT_number 61
_space_group_name_Hall '-P 2ac 2ab'
_space_group_name_H-M_alt 'P b c a'
_symmetry_space_group_name_Hall '-P 2ac 2ab'
_symmetry_space_group_name_H-M 'P b c a'
_atom_sites_solution_hydrogens geom
_audit_creation_method SHELXL-2014/7
_cell_angle_alpha 90
_cell_angle_beta 90
_cell_angle_gamma 90
_cell_formula_units_Z 8
_cell_length_a 16.144(3)
_cell_length_b 15.029(3)
_cell_length_c 17.020(3)
_cell_measurement_reflns_used 9930
_cell_measurement_temperature 100(2)
_cell_measurement_theta_max 26.37
_cell_measurement_theta_min 2.87
_cell_volume 4129.5(13)
_computing_cell_refinement 'Bruker SAINT'
_computing_data_collection 'Bruker APEX2'
_computing_data_reduction 'Bruker SAINT'
_computing_structure_refinement 'SHELXL-2014/7 (Sheldrick, 2014)'
_computing_structure_solution 'SHELXS-97 (Sheldrick 2008)'
_diffrn_ambient_temperature 100(2)
_diffrn_measured_fraction_theta_full 0.996
_diffrn_measured_fraction_theta_max 0.996
_diffrn_measurement_device_type 'Bruker D8 VENTURE'
_diffrn_measurement_method '\f and \w scans'
_diffrn_radiation_type MoK\a
_diffrn_radiation_wavelength 0.71073
_diffrn_reflns_av_R_equivalents 0.0383
_diffrn_reflns_av_unetI/netI 0.0112
_diffrn_reflns_Laue_measured_fraction_full 0.996
_diffrn_reflns_Laue_measured_fraction_max 0.996
_diffrn_reflns_limit_h_max 20
_diffrn_reflns_limit_h_min -20
_diffrn_reflns_limit_k_max 18
_diffrn_reflns_limit_k_min -18
_diffrn_reflns_limit_l_max 21
_diffrn_reflns_limit_l_min -21
_diffrn_reflns_number 100812
_diffrn_reflns_point_group_measured_fraction_full 0.996
_diffrn_reflns_point_group_measured_fraction_max 0.996
_diffrn_reflns_theta_full 25.242
_diffrn_reflns_theta_max 26.377
_diffrn_reflns_theta_min 2.204
_exptl_absorpt_coefficient_mu 0.085
_exptl_absorpt_correction_T_max 0.7454
_exptl_absorpt_correction_T_min 0.7073
_exptl_absorpt_correction_type multi-scan
_exptl_absorpt_process_details 'SADABS (Bruker-AXS)'
_exptl_crystal_colour blue
_exptl_crystal_density_diffrn 1.333
_exptl_crystal_description block
_exptl_crystal_F_000 1728
_exptl_crystal_size_max 0.481
_exptl_crystal_size_mid 0.398
_exptl_crystal_size_min 0.295
_refine_diff_density_max 0.292
_refine_diff_density_min -0.239
_refine_diff_density_rms 0.042
_refine_ls_extinction_method none
_refine_ls_goodness_of_fit_ref 1.024
_refine_ls_hydrogen_treatment constr
_refine_ls_matrix_type full
_refine_ls_number_parameters 289
_refine_ls_number_reflns 4220
_refine_ls_number_restraints 0
_refine_ls_restrained_S_all 1.024
_refine_ls_R_factor_all 0.0394
_refine_ls_R_factor_gt 0.0366
_refine_ls_shift/su_max 0.000
_refine_ls_shift/su_mean 0.000
_refine_ls_structure_factor_coef Fsqd
_refine_ls_weighting_details 'w=1/[\s^2^(Fo^2^)+(0.0474P)^2^+2.1953P] where P=(Fo^2^+2Fc^2^)/3'
_refine_ls_weighting_scheme calc
_refine_ls_wR_factor_gt 0.0928
_refine_ls_wR_factor_ref 0.0952
_reflns_Friedel_coverage 0.000
_reflns_number_gt 3916
_reflns_number_total 4220
_reflns_threshold_expression 'I > 2\s(I)'
_cod_data_source_file ja7b08726_si_002.cif
_cod_data_source_block mo_h16_009_0m_a
_cod_original_cell_volume 4129.4(13)
_cod_database_code 4126580
_shelx_shelxl_version_number 2014/7
_shelx_space_group_comment
;
The symmetry employed for this shelxl refinement is uniquely defined
by the following loop, which should always be used as a source of
symmetry information in preference to the above space-group names.
They are only intended as comments.
;
_shelx_estimated_absorpt_t_min 0.960
_shelx_estimated_absorpt_t_max 0.975

loop_
_space_group_symop_operation_xyz
'x, y, z'
'-x+1/2, -y, z+1/2'
'-x, y+1/2, -z+1/2'
'x+1/2, -y+1/2, -z'
'-x, -y, -z'
'x-1/2, y, -z-1/2'
'x, -y-1/2, z-1/2'
'-x-1/2, y-1/2, z'

loop_
_atom_site_label
_atom_site_type_symbol
_atom_site_fract_x
_atom_site_fract_y
_atom_site_fract_z
_atom_site_U_iso_or_equiv
_atom_site_adp_type
_atom_site_occupancy
_atom_site_site_symmetry_order
_atom_site_calc_flag
_atom_site_refinement_flags_posn
_atom_site_refinement_flags_adp
O1 O 0.31887(5) 0.37477(5) 0.44924(5) 0.01675(18) Uani 1 1 d . .
N1 N 0.44351(6) 0.31164(6) 0.28804(5) 0.0153(2) Uani 1 1 d . .
C1 C 0.36687(6) 0.33972(7) 0.40289(6) 0.0131(2) Uani 1 1 d . .
O2 O 0.36336(5) 0.40087(5) 0.14867(5) 0.01780(18) Uani 1 1 d . .
N2 N 0.32469(6) 0.52124(6) 0.32266(5) 0.0139(2) Uani 1 1 d . .
C2 C 0.39187(6) 0.37445(7) 0.32377(6) 0.0132(2) Uani 1 1 d . .
C3 C 0.45411(6) 0.23949(7) 0.34036(6) 0.0151(2) Uani 1 1 d . .
C4 C 0.40771(6) 0.25290(7) 0.40869(6) 0.0142(2) Uani 1 1 d . .
C5 C 0.40881(7) 0.19122(8) 0.46987(7) 0.0183(2) Uani 1 1 d . .
H5 H 0.3779 0.2012 0.5165 0.022 Uiso 1 1 calc R U
C6 C 0.45625(8) 0.11499(8) 0.46076(7) 0.0229(3) Uani 1 1 d . .
H6 H 0.4570 0.0712 0.5010 0.027 Uiso 1 1 calc R U
C7 C 0.50294(8) 0.10257(8) 0.39256(8) 0.0241(3) Uani 1 1 d . .
H7 H 0.5353 0.0501 0.3876 0.029 Uiso 1 1 calc R U
C9 C 0.50711(7) 0.33491(7) 0.23225(6) 0.0161(2) Uani 1 1 d . .
C8 C 0.50374(7) 0.16446(8) 0.33143(7) 0.0210(3) Uani 1 1 d . .
H8 H 0.5367 0.1558 0.2858 0.025 Uiso 1 1 calc R U
C10 C 0.55640(7) 0.40935(8) 0.24585(7) 0.0214(2) Uani 1 1 d . .
H10 H 0.5474 0.4452 0.2910 0.026 Uiso 1 1 calc R U
C11 C 0.61888(8) 0.43091(9) 0.19298(8) 0.0281(3) Uani 1 1 d . .
H11 H 0.6521 0.4822 0.2016 0.034 Uiso 1 1 calc R U
C12 C 0.63300(8) 0.37794(9) 0.12767(8) 0.0281(3) Uani 1 1 d . .
H12 H 0.6759 0.3927 0.0917 0.034 Uiso 1 1 calc R U
C13 C 0.58436(8) 0.30355(9) 0.11502(8) 0.0277(3) Uani 1 1 d . .
H13 H 0.5946 0.2667 0.0707 0.033 Uiso 1 1 calc R U
C14 C 0.52037(8) 0.28214(8) 0.16680(7) 0.0222(3) Uani 1 1 d . .
H14 H 0.4862 0.2318 0.1572 0.027 Uiso 1 1 calc R U
C15 C 0.36014(6) 0.44760(7) 0.28603(6) 0.0130(2) Uani 1 1 d . .
C16 C 0.34553(6) 0.45610(7) 0.19899(6) 0.0136(2) Uani 1 1 d . .
C17 C 0.30096(7) 0.54037(7) 0.18998(6) 0.0150(2) Uani 1 1 d . .
C18 C 0.29288(6) 0.57893(7) 0.26439(6) 0.0145(2) Uani 1 1 d . .
C19 C 0.25910(7) 0.66329(8) 0.27407(7) 0.0200(2) Uani 1 1 d . .
H19 H 0.2551 0.6903 0.3244 0.024 Uiso 1 1 calc R U
C20 C 0.23143(8) 0.70636(8) 0.20643(7) 0.0254(3) Uani 1 1 d . .
H20 H 0.2081 0.7641 0.2110 0.031 Uiso 1 1 calc R U
C21 C 0.23692(8) 0.66723(8) 0.13200(7) 0.0254(3) Uani 1 1 d . .
H21 H 0.2161 0.6980 0.0874 0.030 Uiso 1 1 calc R U
C22 C 0.27247(7) 0.58396(8) 0.12287(7) 0.0204(2) Uani 1 1 d . .
H22 H 0.2773 0.5574 0.0724 0.024 Uiso 1 1 calc R U
C23 C 0.34769(7) 0.55491(7) 0.39858(6) 0.0157(2) Uani 1 1 d . .
C24 C 0.28625(8) 0.58029(8) 0.45109(7) 0.0213(3) Uani 1 1 d . .
H24 H 0.2295 0.5725 0.4380 0.026 Uiso 1 1 calc R U
C25 C 0.30835(10) 0.61724(8) 0.52304(7) 0.0292(3) Uani 1 1 d . .
H25 H 0.2666 0.6351 0.5591 0.035 Uiso 1 1 calc R U
C26 C 0.39104(11) 0.62799(9) 0.54225(8) 0.0353(4) Uani 1 1 d . .
H26 H 0.4060 0.6535 0.5913 0.042 Uiso 1 1 calc R U
C27 C 0.45207(9) 0.60141(9) 0.48986(9) 0.0357(3) Uani 1 1 d . .
H27 H 0.5088 0.6081 0.5035 0.043 Uiso 1 1 calc R U
C28 C 0.43068(8) 0.56504(8) 0.41749(8) 0.0241(3) Uani 1 1 d . .
H28 H 0.4725 0.5473 0.3814 0.029 Uiso 1 1 calc R U

loop_
_atom_site_aniso_label
_atom_site_aniso_U_11
_atom_site_aniso_U_22
_atom_site_aniso_U_33
_atom_site_aniso_U_23
_atom_site_aniso_U_13
_atom_site_aniso_U_12
O1 0.0178(4) 0.0174(4) 0.0150(4) -0.0004(3) 0.0025(3) 0.0032(3)
N1 0.0172(4) 0.0131(4) 0.0156(5) 0.0021(4) 0.0036(4) 0.0028(4)
C1 0.0123(5) 0.0139(5) 0.0132(5) -0.0001(4) -0.0024(4) -0.0009(4)
O2 0.0234(4) 0.0156(4) 0.0144(4) -0.0017(3) 0.0018(3) 0.0008(3)
N2 0.0164(4) 0.0123(4) 0.0128(4) -0.0005(3) -0.0018(3) 0.0024(3)
C2 0.0128(5) 0.0126(5) 0.0142(5) -0.0012(4) 0.0003(4) -0.0007(4)
C3 0.0153(5) 0.0133(5) 0.0165(5) 0.0014(4) -0.0002(4) -0.0006(4)
C4 0.0131(5) 0.0133(5) 0.0160(5) -0.0007(4) -0.0006(4) -0.0003(4)
C5 0.0204(5) 0.0178(5) 0.0169(5) 0.0030(4) 0.0025(4) 0.0018(4)
C6 0.0287(6) 0.0176(6) 0.0224(6) 0.0071(5) 0.0027(5) 0.0047(5)
C7 0.0267(6) 0.0164(6) 0.0293(6) 0.0036(5) 0.0045(5) 0.0091(5)
C9 0.0143(5) 0.0179(5) 0.0161(5) 0.0041(4) 0.0022(4) 0.0036(4)
C8 0.0233(6) 0.0175(6) 0.0222(6) 0.0014(5) 0.0069(5) 0.0056(5)
C10 0.0181(5) 0.0249(6) 0.0213(6) 0.0004(5) -0.0004(5) -0.0010(5)
C11 0.0183(6) 0.0314(7) 0.0345(7) 0.0057(6) 0.0027(5) -0.0056(5)
C12 0.0189(6) 0.0351(7) 0.0303(7) 0.0116(6) 0.0095(5) 0.0039(5)
C13 0.0285(6) 0.0316(7) 0.0230(6) 0.0010(5) 0.0097(5) 0.0084(5)
C14 0.0239(6) 0.0204(6) 0.0224(6) -0.0009(5) 0.0053(5) 0.0016(5)
C15 0.0122(5) 0.0133(5) 0.0135(5) -0.0010(4) 0.0008(4) -0.0012(4)
C16 0.0140(5) 0.0135(5) 0.0135(5) 0.0016(4) 0.0006(4) -0.0027(4)
C17 0.0164(5) 0.0129(5) 0.0158(5) 0.0004(4) -0.0003(4) -0.0014(4)
C18 0.0136(5) 0.0150(5) 0.0149(5) 0.0016(4) -0.0014(4) -0.0006(4)
C19 0.0243(6) 0.0171(6) 0.0187(5) -0.0019(4) -0.0009(5) 0.0045(4)
C20 0.0330(7) 0.0169(6) 0.0264(6) 0.0017(5) -0.0025(5) 0.0095(5)
C21 0.0347(7) 0.0215(6) 0.0199(6) 0.0051(5) -0.0067(5) 0.0064(5)
C22 0.0270(6) 0.0188(6) 0.0152(5) 0.0013(4) -0.0029(4) 0.0005(5)
C23 0.0229(5) 0.0103(5) 0.0139(5) 0.0003(4) -0.0029(4) 0.0002(4)
C24 0.0281(6) 0.0171(6) 0.0186(6) -0.0016(4) 0.0026(5) -0.0015(5)
C25 0.0533(9) 0.0172(6) 0.0169(6) -0.0016(5) 0.0050(6) -0.0010(6)
C26 0.0653(10) 0.0205(6) 0.0201(6) -0.0044(5) -0.0189(6) 0.0024(6)
C27 0.0404(8) 0.0237(6) 0.0431(8) -0.0081(6) -0.0259(7) 0.0047(6)
C28 0.0233(6) 0.0176(6) 0.0315(7) -0.0051(5) -0.0082(5) 0.0025(5)

loop_
_atom_type_symbol
_atom_type_description
_atom_type_scat_dispersion_real
_atom_type_scat_dispersion_imag
_atom_type_scat_source
H H 0.0000 0.0000 'International Tables Vol C Tables 4.2.6.8 and 6.1.1.4'
C C 0.0033 0.0016 'International Tables Vol C Tables 4.2.6.8 and 6.1.1.4'
O O 0.0106 0.0060 'International Tables Vol C Tables 4.2.6.8 and 6.1.1.4'
N N 0.0061 0.0033 'International Tables Vol C Tables 4.2.6.8 and 6.1.1.4'

loop_
_geom_angle_atom_site_label_1
_geom_angle_atom_site_label_2
_geom_angle_atom_site_label_3
_geom_angle
C2 N1 C3 108.43(9)
C2 N1 C9 123.18(9)
C3 N1 C9 120.98(9)
O1 C1 C4 128.62(10)
O1 C1 C2 126.80(10)
C4 C1 C2 104.44(9)
C15 N2 C18 108.81(9)
C15 N2 C23 125.18(9)
C18 N2 C23 120.58(9)
C15 C2 N1 124.04(10)
C15 C2 C1 126.77(10)
N1 C2 C1 108.42(9)
C8 C3 C4 121.08(11)
C8 C3 N1 128.50(10)
C4 C3 N1 110.40(10)
C5 C4 C3 121.24(10)
C5 C4 C1 130.40(10)
C3 C4 C1 108.26(10)
C6 C5 C4 118.22(11)
C6 C5 H5 120.9
C4 C5 H5 120.9
C5 C6 C7 120.09(11)
C5 C6 H6 120.0
C7 C6 H6 120.0
C8 C7 C6 122.38(11)
C8 C7 H7 118.8
C6 C7 H7 118.8
C14 C9 C10 120.39(11)
C14 C9 N1 120.09(11)
C10 C9 N1 119.51(10)
C3 C8 C7 116.95(11)
C3 C8 H8 121.5
C7 C8 H8 121.5
C11 C10 C9 119.63(12)
C11 C10 H10 120.2
C9 C10 H10 120.2
C12 C11 C10 120.30(12)
C12 C11 H11 119.8
C10 C11 H11 119.8
C13 C12 C11 119.72(12)
C13 C12 H12 120.1
C11 C12 H12 120.1
C12 C13 C14 120.55(12)
C12 C13 H13 119.7
C14 C13 H13 119.7
C9 C14 C13 119.39(12)
C9 C14 H14 120.3
C13 C14 H14 120.3
C2 C15 N2 125.47(10)
C2 C15 C16 125.94(10)
N2 C15 C16 107.97(9)
O2 C16 C17 128.84(10)
O2 C16 C15 126.35(10)
C17 C16 C15 104.68(9)
C22 C17 C18 121.07(10)
C22 C17 C16 130.84(10)
C18 C17 C16 108.01(10)
C19 C18 C17 121.46(10)
C19 C18 N2 128.22(10)
C17 C18 N2 110.31(9)
C18 C19 C20 116.82(11)
C18 C19 H19 121.6
C20 C19 H19 121.6
C19 C20 C21 122.15(11)
C19 C20 H20 118.9
C21 C20 H20 118.9
C22 C21 C20 120.48(11)
C22 C21 H21 119.8
C20 C21 H21 119.8
C21 C22 C17 117.97(11)
C21 C22 H22 121.0
C17 C22 H22 121.0
C28 C23 C24 120.72(11)
C28 C23 N2 119.82(11)
C24 C23 N2 119.41(10)
C23 C24 C25 119.54(12)
C23 C24 H24 120.2
C25 C24 H24 120.2
C26 C25 C24 120.13(13)
C26 C25 H25 119.9
C24 C25 H25 119.9
C25 C26 C27 119.97(12)
C25 C26 H26 120.0
C27 C26 H26 120.0
C26 C27 C28 120.38(13)
C26 C27 H27 119.8
C28 C27 H27 119.8
C23 C28 C27 119.25(13)
C23 C28 H28 120.4
C27 C28 H28 120.4

loop_
_geom_bond_atom_site_label_1
_geom_bond_atom_site_label_2
_geom_bond_distance
O1 C1 1.2248(14)
N1 C2 1.3985(14)
N1 C3 1.4135(15)
N1 C9 1.4416(14)
C1 C4 1.4653(15)
C1 C2 1.4995(15)
O2 C16 1.2270(14)
N2 C15 1.3930(14)
N2 C18 1.4138(14)
N2 C23 1.4365(14)
C2 C15 1.3724(16)
C3 C8 1.3916(16)
C3 C4 1.3980(15)
C4 C5 1.3941(16)
C5 C6 1.3867(17)
C5 H5 0.9500
C6 C7 1.3966(18)
C6 H6 0.9500
C7 C8 1.3955(17)
C7 H7 0.9500
C9 C14 1.3841(17)
C9 C10 1.3922(17)
C8 H8 0.9500
C10 C11 1.3901(18)
C10 H10 0.9500
C11 C12 1.386(2)
C11 H11 0.9500
C12 C13 1.383(2)
C12 H12 0.9500
C13 C14 1.3955(18)
C13 H13 0.9500
C14 H14 0.9500
C15 C16 1.5054(15)
C16 C17 1.4646(15)
C17 C22 1.3948(16)
C17 C18 1.3987(15)
C18 C19 1.3900(16)
C19 C20 1.3942(17)
C19 H19 0.9500
C20 C21 1.3993(18)
C20 H20 0.9500
C21 C22 1.3856(18)
C21 H21 0.9500
C22 H22 0.9500
C23 C28 1.3862(17)
C23 C24 1.3885(17)
C24 C25 1.3912(17)
C24 H24 0.9500
C25 C26 1.384(2)
C25 H25 0.9500
C26 C27 1.388(2)
C26 H26 0.9500
C27 C28 1.3912(19)
C27 H27 0.9500
C28 H28 0.9500
